data_2214053
loop_
_publ_author_name
'Andrighetti-Fr\"ohner, Carla R.'
'Joussef, Ant\^onio C.'
'Sim\~oes, Cl\'audia M. O.'
'Nunes, Ricardo J.'
'Bortoluzzi, Adailton J.'

_publ_section_title
;
 5-(2-Benzoylethenyl)-<i>N</i>-benzyl-2-methoxybenzenesulfonamide
;
_journal_coeditor_code BH2110
_journal_issue 7
_journal_name_full 'Acta Crystallographica Section E'
_journal_page_first o3275
_journal_page_last o3276
_journal_paper_doi 10.1107/S1600536807029303
_journal_volume 63
_journal_year 2007
_chemical_formula_iupac 'C23 H21 N O4 S'
_chemical_formula_moiety 'C23 H21 N O4 S'
_chemical_formula_sum 'C23 H21 N O4 S'
_chemical_formula_weight 407.47
_chemical_melting_point .44E-305
_chemical_name_systematic
;
5-(2-Benzoylethenyl)-<i>N</i>-benzyl-2-methoxybenzenesulfonamide
;
_space_group_IT_number 2
_space_group_name_Hall '-P 1'
_symmetry_cell_setting triclinic
_symmetry_space_group_name_Hall '-P 1'
_symmetry_space_group_name_H-M 'P -1'
_atom_sites_solution_hydrogens geom
_atom_sites_solution_primary direct
_atom_sites_solution_secondary difmap
_audit_creation_method SHELXL-97
_cell_angle_alpha 84.880(10)
_cell_angle_beta 68.790(10)
_cell_angle_gamma 65.400(10)
_cell_formula_units_Z 2
_cell_length_a 10.3671(12)
_cell_length_b 10.3750(8)
_cell_length_c 10.7977(14)
_cell_measurement_reflns_used 25
_cell_measurement_temperature 293(2)
_cell_measurement_theta_max 15.43
_cell_measurement_theta_min 6.65
_cell_volume 981.9(2)
_computing_cell_refinement 'CAD-4 EXPRESS'
_computing_data_collection 'CAD-4 EXPRESS (Enraf-Nonius, 1994)'
_computing_data_reduction 'HELENA (Spek, 1996)'
_computing_molecular_graphics
;
PLATON (Spek, 2003) and MERCURY (Macrae <i>et al.</i>,  2006)
;
_computing_publication_material SHELXL97
_computing_structure_refinement 'SHELXL97 (Sheldrick, 1997)'
_computing_structure_solution 'SIR97 (Altomare <i>et al.</i>,  1999)'
_diffrn_ambient_temperature 293(2)
_diffrn_measured_fraction_theta_full 0.998
_diffrn_measured_fraction_theta_max 0.998
_diffrn_measurement_device_type 'Enraf-Nonius CAD-4'
_diffrn_measurement_method \w--2\q
_diffrn_radiation_monochromator graphite
_diffrn_radiation_source 'fine-focus sealed tube'
_diffrn_radiation_type MoK\a
_diffrn_radiation_wavelength 0.71073
_diffrn_reflns_av_R_equivalents 0.0270
_diffrn_reflns_av_sigmaI/netI 0.0419
_diffrn_reflns_limit_h_max 11
_diffrn_reflns_limit_h_min -12
_diffrn_reflns_limit_k_max 12
_diffrn_reflns_limit_k_min -12
_diffrn_reflns_limit_l_max 0
_diffrn_reflns_limit_l_min -12
_diffrn_reflns_number 3694
_diffrn_reflns_theta_full 25.09
_diffrn_reflns_theta_max 25.09
_diffrn_reflns_theta_min 2.03
_diffrn_standards_decay_% <1
_diffrn_standards_interval_count 200
_diffrn_standards_interval_time 120
_diffrn_standards_number 3
_exptl_absorpt_coefficient_mu 0.196
_exptl_absorpt_correction_T_max 0.9693
_exptl_absorpt_correction_T_min 0.9244
_exptl_absorpt_correction_type psi-scan
_exptl_absorpt_process_details '(PLATON; Spek, 2003; North <i>et al.</i>,  1968)'
_exptl_crystal_colour colourless
_exptl_crystal_density_diffrn 1.379
_exptl_crystal_density_method 'not measured'
_exptl_crystal_description 'irregular block'
_exptl_crystal_F_000 428
_exptl_crystal_size_max 0.50
_exptl_crystal_size_mid 0.33
_exptl_crystal_size_min 0.13
_refine_diff_density_max 0.354
_refine_diff_density_min -0.465
_refine_ls_extinction_method none
_refine_ls_goodness_of_fit_ref 1.054
_refine_ls_hydrogen_treatment mixed
_refine_ls_matrix_type full
_refine_ls_number_parameters 266
_refine_ls_number_reflns 3490
_refine_ls_number_restraints 0
_refine_ls_restrained_S_all 1.054
_refine_ls_R_factor_all 0.0798
_refine_ls_R_factor_gt 0.0472
_refine_ls_shift/su_max 0.000
_refine_ls_shift/su_mean 0.000
_refine_ls_structure_factor_coef Fsqd
_refine_ls_weighting_details 'calc w=1/[\s^2^(Fo^2^)+(0.067P)^2^+0.4657P] where P=(Fo^2^+2Fc^2^)/3'
_refine_ls_weighting_scheme calc
_refine_ls_wR_factor_gt 0.1197
_refine_ls_wR_factor_ref 0.1348
_reflns_number_gt 2573
_reflns_number_total 3490
_reflns_threshold_expression I>2\s(I)
_cod_data_source_file bh2110.cif
_cod_data_source_block I
_cod_database_code 2214053
_cod_database_fobs_code 2214053

loop_
_symmetry_equiv_pos_as_xyz
'x, y, z'
'-x, -y, -z'

loop_
_atom_site_type_symbol
_atom_site_label
_atom_site_fract_x
_atom_site_fract_y
_atom_site_fract_z
_atom_site_U_iso_or_equiv
_atom_site_adp_type
_atom_site_calc_flag
_atom_site_refinement_flags
_atom_site_occupancy
S S1 0.28300(8) 0.31669(7) 0.78462(6) 0.0353(2) Uani d . 1
O O1 0.2332(2) 0.43617(19) 0.87332(18) 0.0461(5) Uani d . 1
O O2 0.4138(2) 0.2877(2) 0.66670(18) 0.0484(5) Uani d . 1
N N1 0.1427(3) 0.3383(2) 0.7393(2) 0.0367(5) Uani d . 1
H H1 0.170(3) 0.275(3) 0.681(3) 0.044(8) Uiso d . 1
C C2 -0.0055(3) 0.3700(3) 0.8446(3) 0.0480(7) Uani d . 1
H H2A -0.0265 0.4446 0.9066 0.058 Uiso calc R 1
H H2B -0.0014 0.2859 0.8932 0.058 Uiso calc R 1
C C3 -0.1333(3) 0.4163(3) 0.7925(3) 0.0420(7) Uani d . 1
C C4 -0.2592(4) 0.3912(4) 0.8631(3) 0.0589(9) Uani d . 1
H H4 -0.2633 0.3450 0.9414 0.071 Uiso calc R 1
C C5 -0.3807(4) 0.4334(4) 0.8197(4) 0.0693(10) Uani d . 1
H H5 -0.4656 0.4162 0.8689 0.083 Uiso calc R 1
C C6 -0.3745(4) 0.5010(4) 0.7030(4) 0.0654(10) Uani d . 1
H H6 -0.4545 0.5281 0.6723 0.079 Uiso calc R 1
C C7 -0.2501(4) 0.5281(3) 0.6327(3) 0.0604(9) Uani d . 1
H H7 -0.2466 0.5752 0.5549 0.073 Uiso calc R 1
C C8 -0.1298(4) 0.4863(3) 0.6762(3) 0.0489(7) Uani d . 1
H H8 -0.0458 0.5050 0.6273 0.059 Uiso calc R 1
C C9 0.3096(3) 0.1678(3) 0.8821(2) 0.0315(6) Uani d . 1
C C10 0.3649(3) 0.0305(3) 0.8251(2) 0.0325(6) Uani d . 1
C C11 0.3815(3) -0.0826(3) 0.9063(3) 0.0380(6) Uani d . 1
H H11 0.4192 -0.1747 0.8698 0.046 Uiso calc R 1
C C12 0.3421(3) -0.0579(3) 1.0408(3) 0.0381(6) Uani d . 1
H H12 0.3534 -0.1347 1.0939 0.046 Uiso calc R 1
C C13 0.2860(3) 0.0776(3) 1.1006(2) 0.0345(6) Uani d . 1
C C14 0.2715(3) 0.1896(3) 1.0186(2) 0.0331(6) Uani d . 1
H H14 0.2355 0.2812 1.0555 0.040 Uiso calc R 1
C C15 0.2394(3) 0.1059(3) 1.2440(2) 0.0376(6) Uani d . 1
H H15 0.2134 0.1980 1.2734 0.045 Uiso calc R 1
C C16 0.2302(3) 0.0138(3) 1.3362(2) 0.0393(6) Uani d . 1
H H16 0.2576 -0.0800 1.3102 0.047 Uiso calc R 1
C C17 0.1780(3) 0.0552(3) 1.4786(2) 0.0362(6) Uani d . 1
C C18 0.1533(3) -0.0500(3) 1.5782(2) 0.0348(6) Uani d . 1
C C19 0.2058(4) -0.1925(3) 1.5438(3) 0.0468(7) Uani d . 1
H H19 0.2517 -0.2255 1.4545 0.056 Uiso calc R 1
C C20 0.1905(4) -0.2867(3) 1.6415(3) 0.0562(9) Uani d . 1
H H20 0.2259 -0.3828 1.6177 0.067 Uiso calc R 1
C C21 0.1231(4) -0.2384(3) 1.7735(3) 0.0519(8) Uani d . 1
H H21 0.1144 -0.3020 1.8391 0.062 Uiso calc R 1
C C22 0.0689(3) -0.0973(3) 1.8085(3) 0.0477(7) Uani d . 1
H H22 0.0222 -0.0648 1.8980 0.057 Uiso calc R 1
C C23 0.0829(3) -0.0028(3) 1.7121(3) 0.0407(6) Uani d . 1
H H23 0.0449 0.0934 1.7367 0.049 Uiso calc R 1
C C102 0.4726(3) -0.1232(3) 0.6292(3) 0.0449(7) Uani d . 1
H H10A 0.4882 -0.1177 0.5360 0.067 Uiso calc R 1
H H10B 0.4116 -0.1753 0.6687 0.067 Uiso calc R 1
H H10C 0.5691 -0.1708 0.6402 0.067 Uiso calc R 1
O O101 0.3966(2) 0.01728(18) 0.69291(16) 0.0388(5) Uani d . 1
O O171 0.1559(3) 0.1728(2) 1.51546(18) 0.0480(5) Uani d . 1

loop_
_atom_site_aniso_label
_atom_site_aniso_U_11
_atom_site_aniso_U_22
_atom_site_aniso_U_33
_atom_site_aniso_U_12
_atom_site_aniso_U_13
_atom_site_aniso_U_23
S1 0.0476(4) 0.0353(4) 0.0232(3) -0.0175(3) -0.0134(3) 0.0062(2)
O1 0.0728(14) 0.0373(10) 0.0336(10) -0.0245(10) -0.0239(10) 0.0065(8)
O2 0.0534(13) 0.0578(12) 0.0324(11) -0.0282(10) -0.0082(9) 0.0077(9)
N1 0.0428(13) 0.0399(12) 0.0222(11) -0.0095(10) -0.0143(10) 0.0004(9)
C2 0.0459(17) 0.0610(19) 0.0276(14) -0.0138(14) -0.0123(13) 0.0011(13)
C3 0.0463(17) 0.0397(15) 0.0357(15) -0.0113(13) -0.0170(13) -0.0008(12)
C4 0.062(2) 0.065(2) 0.052(2) -0.0281(18) -0.0229(17) 0.0136(16)
C5 0.054(2) 0.068(2) 0.089(3) -0.0280(18) -0.026(2) 0.008(2)
C6 0.062(2) 0.058(2) 0.079(3) -0.0098(17) -0.044(2) -0.0065(18)
C7 0.064(2) 0.058(2) 0.054(2) -0.0100(17) -0.0330(18) 0.0060(15)
C8 0.0480(18) 0.0538(18) 0.0383(16) -0.0127(14) -0.0186(14) 0.0050(13)
C9 0.0362(14) 0.0368(13) 0.0234(12) -0.0145(11) -0.0143(11) 0.0066(10)
C10 0.0336(14) 0.0394(14) 0.0244(13) -0.0138(11) -0.0120(11) 0.0036(10)
C11 0.0499(17) 0.0345(14) 0.0293(14) -0.0155(12) -0.0166(12) 0.0043(11)
C12 0.0494(16) 0.0380(14) 0.0289(14) -0.0186(13) -0.0179(12) 0.0115(11)
C13 0.0379(15) 0.0429(14) 0.0255(13) -0.0189(12) -0.0130(11) 0.0072(11)
C14 0.0394(15) 0.0345(13) 0.0252(13) -0.0138(11) -0.0133(11) 0.0026(10)
C15 0.0459(16) 0.0452(15) 0.0260(13) -0.0200(13) -0.0167(12) 0.0047(11)
C16 0.0535(17) 0.0423(15) 0.0241(13) -0.0208(13) -0.0157(12) 0.0054(11)
C17 0.0444(16) 0.0420(15) 0.0262(13) -0.0195(13) -0.0159(12) 0.0057(11)
C18 0.0384(15) 0.0445(15) 0.0243(13) -0.0179(12) -0.0138(11) 0.0045(11)
C19 0.065(2) 0.0474(16) 0.0289(15) -0.0258(15) -0.0159(14) 0.0046(12)
C20 0.082(2) 0.0429(17) 0.0404(17) -0.0256(16) -0.0196(17) 0.0082(13)
C21 0.067(2) 0.0583(19) 0.0350(16) -0.0330(17) -0.0186(15) 0.0178(14)
C22 0.0548(19) 0.065(2) 0.0235(14) -0.0287(16) -0.0106(13) 0.0070(13)
C23 0.0480(17) 0.0463(16) 0.0287(14) -0.0208(13) -0.0130(13) 0.0023(11)
C102 0.0517(18) 0.0476(16) 0.0296(14) -0.0157(14) -0.0125(13) -0.0044(12)
O101 0.0537(12) 0.0380(10) 0.0212(9) -0.0140(9) -0.0151(8) 0.0005(7)
O171 0.0739(14) 0.0467(12) 0.0284(10) -0.0295(10) -0.0194(10) 0.0076(8)

loop_
_atom_type_symbol
_atom_type_description
_atom_type_scat_dispersion_real
_atom_type_scat_dispersion_imag
_atom_type_scat_source
C C 0.0033 0.0016 'International Tables Vol C Tables 4.2.6.8 and 6.1.1.4'
H H 0.0000 0.0000 'International Tables Vol C Tables 4.2.6.8 and 6.1.1.4'
N N 0.0061 0.0033 'International Tables Vol C Tables 4.2.6.8 and 6.1.1.4'
O O 0.0106 0.0060 'International Tables Vol C Tables 4.2.6.8 and 6.1.1.4'
S S 0.1246 0.1234 'International Tables Vol C Tables 4.2.6.8 and 6.1.1.4'

loop_
_geom_angle_atom_site_label_1
_geom_angle_atom_site_label_2
_geom_angle_atom_site_label_3
_geom_angle
O2 S1 O1 119.04(12)
O2 S1 N1 107.38(12)
O1 S1 N1 107.21(12)
O2 S1 C9 110.21(12)
O1 S1 C9 105.83(11)
N1 S1 C9 106.50(12)
C2 N1 S1 117.40(18)
C2 N1 H1 115(2)
S1 N1 H1 110(2)
N1 C2 C3 113.2(2)
N1 C2 H2A 108.9
C3 C2 H2A 108.9
N1 C2 H2B 108.9
C3 C2 H2B 108.9
H2A C2 H2B 107.8
C4 C3 C8 118.5(3)
C4 C3 C2 119.1(3)
C8 C3 C2 122.3(3)
C3 C4 C5 121.2(3)
C3 C4 H4 119.4
C5 C4 H4 119.4
C6 C5 C4 119.5(3)
C6 C5 H5 120.2
C4 C5 H5 120.2
C7 C6 C5 119.7(3)
C7 C6 H6 120.2
C5 C6 H6 120.2
C6 C7 C8 120.6(3)
C6 C7 H7 119.7
C8 C7 H7 119.7
C7 C8 C3 120.4(3)
C7 C8 H8 119.8
C3 C8 H8 119.8
C14 C9 C10 119.9(2)
C14 C9 S1 118.77(19)
C10 C9 S1 121.27(18)
O101 C10 C11 124.1(2)
O101 C10 C9 116.9(2)
C11 C10 C9 119.0(2)
C12 C11 C10 119.8(2)
C12 C11 H11 120.1
C10 C11 H11 120.1
C11 C12 C13 122.5(2)
C11 C12 H12 118.7
C13 C12 H12 118.7
C14 C13 C12 117.3(2)
C14 C13 C15 119.6(2)
C12 C13 C15 123.0(2)
C13 C14 C9 121.4(2)
C13 C14 H14 119.3
C9 C14 H14 119.3
C16 C15 C13 126.7(3)
C16 C15 H15 116.7
C13 C15 H15 116.7
C15 C16 C17 121.9(3)
C15 C16 H16 119.0
C17 C16 H16 119.0
O171 C17 C16 120.9(2)
O171 C17 C18 120.2(2)
C16 C17 C18 118.9(2)
C19 C18 C23 118.8(2)
C19 C18 C17 123.1(2)
C23 C18 C17 118.0(2)
C18 C19 C20 120.4(3)
C18 C19 H19 119.8
C20 C19 H19 119.8
C21 C20 C19 120.0(3)
C21 C20 H20 120.0
C19 C20 H20 120.0
C22 C21 C20 120.1(3)
C22 C21 H21 119.9
C20 C21 H21 119.9
C21 C22 C23 120.3(3)
C21 C22 H22 119.9
C23 C22 H22 119.9
C22 C23 C18 120.4(3)
C22 C23 H23 119.8
C18 C23 H23 119.8
O101 C102 H10A 109.5
O101 C102 H10B 109.5
H10A C102 H10B 109.5
O101 C102 H10C 109.5
H10A C102 H10C 109.5
H10B C102 H10C 109.5
C10 O101 C102 117.8(2)

loop_
_geom_bond_atom_site_label_1
_geom_bond_atom_site_label_2
_geom_bond_distance
S1 O2 1.425(2)
S1 O1 1.4280(19)
S1 N1 1.621(2)
S1 C9 1.770(2)
N1 C2 1.464(4)
N1 H1 0.84(3)
C2 C3 1.505(4)
C2 H2A 0.9700
C2 H2B 0.9700
C3 C4 1.371(4)
C3 C8 1.390(4)
C4 C5 1.389(5)
C4 H4 0.9300
C5 C6 1.380(5)
C5 H5 0.9300
C6 C7 1.369(5)
C6 H6 0.9300
C7 C8 1.378(4)
C7 H7 0.9300
C8 H8 0.9300
C9 C14 1.394(3)
C9 C10 1.398(3)
C10 O101 1.350(3)
C10 C11 1.390(3)
C11 C12 1.376(4)
C11 H11 0.9300
C12 C13 1.392(4)
C12 H12 0.9300
C13 C14 1.386(3)
C13 C15 1.462(3)
C14 H14 0.9300
C15 C16 1.322(4)
C15 H15 0.9300
C16 C17 1.471(3)
C16 H16 0.9300
C17 O171 1.219(3)
C17 C18 1.496(4)
C18 C19 1.378(4)
C18 C23 1.388(3)
C19 C20 1.384(4)
C19 H19 0.9300
C20 C21 1.374(4)
C20 H20 0.9300
C21 C22 1.364(4)
C21 H21 0.9300
C22 C23 1.375(4)
C22 H22 0.9300
C23 H23 0.9300
C102 O101 1.430(3)
C102 H10A 0.9600
C102 H10B 0.9600
C102 H10C 0.9600

loop_
_geom_hbond_atom_site_label_D
_geom_hbond_atom_site_label_H
_geom_hbond_atom_site_label_A
_geom_hbond_site_symmetry_A
_geom_hbond_distance_DH
_geom_hbond_distance_HA
_geom_hbond_distance_DA
_geom_hbond_angle_DHA
_geom_hbond_publ_flag
N1 H1 O171 1_554 0.84(3) 2.23(3) 3.018(3) 156(3) y

loop_
_cod_related_entry_id
_cod_related_entry_database
_cod_related_entry_code
1 ChemSpider 30655260
